data_4506045
loop_
_publ_author_name
'Singh, Devendra'
'Baruah, Jubaraj B.'

_publ_section_title
;
 Metal(II) Complexes Derived from Conformation Flexible Cyclic Imide
 Tethered Carboxylic Acids: Syntheses, Supramolecular Structures, and
 Molecular Properties
;
_journal_issue 4
_journal_name_full 'Crystal Growth &amp; Design'
_journal_page_first 2109
_journal_paper_doi 10.1021/cg300113f
_journal_volume 12
_journal_year 2012
_chemical_formula_sum 'C60 H60 Cu N6 O10'
_chemical_formula_weight 1088.69
_chemical_name_systematic
; 
 ? 
;
_space_group_IT_number 14
_symmetry_cell_setting monoclinic
_symmetry_space_group_name_Hall '-P 2ybc'
_symmetry_space_group_name_H-M 'P 1 21/c 1'
_atom_sites_solution_hydrogens geom
_atom_sites_solution_primary direct
_atom_sites_solution_secondary difmap
_audit_creation_method SHELXL-97
_cell_angle_alpha 90.00
_cell_angle_beta 103.023(3)
_cell_angle_gamma 90.00
_cell_formula_units_Z 2
_cell_length_a 15.0683(7)
_cell_length_b 19.5440(10)
_cell_length_c 9.2955(5)
_cell_measurement_reflns_used 3593
_cell_measurement_temperature 296(2)
_cell_measurement_theta_max 20.35
_cell_measurement_theta_min 2.48
_cell_volume 2667.1(2)
_computing_cell_refinement 'Bruker SMART'
_computing_data_collection 'Bruker SMART'
_computing_data_reduction 'Bruker SAINT'
_computing_molecular_graphics 'Bruker SHELXTL'
_computing_publication_material 'Bruker SHELXTL'
_computing_structure_refinement 'SHELXL-97 (Sheldrick, 1997)'
_computing_structure_solution 'SHELXS-97 (Sheldrick, 1990)'
_diffrn_ambient_temperature 296(2)
_diffrn_measured_fraction_theta_full 1.000
_diffrn_measured_fraction_theta_max 1.000
_diffrn_measurement_device_type 'CCD area detector'
_diffrn_measurement_method 'phi and omega scans'
_diffrn_radiation_monochromator graphite
_diffrn_radiation_source 'fine-focus sealed tube'
_diffrn_radiation_type MoK\a
_diffrn_radiation_wavelength 0.71073
_diffrn_reflns_av_R_equivalents 0.0966
_diffrn_reflns_av_sigmaI/netI 0.0525
_diffrn_reflns_limit_h_max 17
_diffrn_reflns_limit_h_min -17
_diffrn_reflns_limit_k_max 23
_diffrn_reflns_limit_k_min -22
_diffrn_reflns_limit_l_max 11
_diffrn_reflns_limit_l_min -11
_diffrn_reflns_number 38853
_diffrn_reflns_theta_full 25.00
_diffrn_reflns_theta_max 25.00
_diffrn_reflns_theta_min 1.39
_exptl_absorpt_coefficient_mu 0.476
_exptl_absorpt_correction_type none
_exptl_crystal_colour blue
_exptl_crystal_density_diffrn 1.356
_exptl_crystal_density_method 'not measured'
_exptl_crystal_description needles
_exptl_crystal_F_000 1142
_exptl_crystal_size_max 0.32
_exptl_crystal_size_mid 0.26
_exptl_crystal_size_min 0.20
_refine_diff_density_max 0.336
_refine_diff_density_min -0.293
_refine_diff_density_rms 0.044
_refine_ls_extinction_method none
_refine_ls_goodness_of_fit_ref 1.019
_refine_ls_hydrogen_treatment mixed
_refine_ls_matrix_type full
_refine_ls_number_parameters 357
_refine_ls_number_reflns 4679
_refine_ls_number_restraints 0
_refine_ls_restrained_S_all 1.019
_refine_ls_R_factor_all 0.1098
_refine_ls_R_factor_gt 0.0584
_refine_ls_shift/su_max 0.005
_refine_ls_shift/su_mean 0.000
_refine_ls_structure_factor_coef Fsqd
_refine_ls_weighting_details 'calc w=1/[\s^2^(Fo^2^)+(0.0416P)^2^+2.0835P] where P=(Fo^2^+2Fc^2^)/3'
_refine_ls_weighting_scheme calc
_refine_ls_wR_factor_gt 0.1094
_refine_ls_wR_factor_ref 0.1298
_reflns_number_gt 2884
_reflns_number_total 4679
_reflns_threshold_expression >2sigma(I)
_cod_data_source_file cg300113f_si_007.cif
_cod_data_source_block d1
_cod_depositor_comments
;
The following automatic conversions were performed:

'_symmetry_cell_setting' value 'Monoclinic' changed to 'monoclinic'
according to /home/saulius/struct/CIF-dictionaries/cif_core.dic
dictionary named 'cif_core.dic' version 2.4.1 from 2010-06-29.

Automatic conversion script
Id: cif_fix_values 1715 2011-07-08 13:25:40Z adriana 
;
_cod_original_sg_symbol_H-M P2(1)/c
_cod_database_code 4506045

loop_
_symmetry_equiv_pos_as_xyz
'x, y, z'
'-x, y+1/2, -z+1/2'
'-x, -y, -z'
'x, -y-1/2, z-1/2'

loop_
_atom_site_label
_atom_site_type_symbol
_atom_site_fract_x
_atom_site_fract_y
_atom_site_fract_z
_atom_site_U_iso_or_equiv
_atom_site_adp_type
_atom_site_occupancy
_atom_site_symmetry_multiplicity
_atom_site_calc_flag
_atom_site_refinement_flags
Cu1 Cu 0.0000 0.5000 0.0000 0.0835(3) Uani 1 2 d S
C18 C 0.5259(2) 0.24282(17) -0.0822(4) 0.0406(8) Uani 1 1 d .
C17 C 0.64410(19) 0.20127(16) 0.1348(3) 0.0372(7) Uani 1 1 d .
C8 C 0.66205(19) 0.26921(16) 0.1823(3) 0.0383(8) Uani 1 1 d .
C7 C 0.6101(2) 0.32585(18) 0.0987(4) 0.0411(8) Uani 1 1 d .
C6 C 0.5020(2) 0.36599(16) -0.1257(4) 0.0429(8) Uani 1 1 d .
H6A H 0.5008 0.3548 -0.2278 0.051 Uiso 1 1 calc R
H6B H 0.5392 0.4067 -0.1009 0.051 Uiso 1 1 calc R
C12 C 0.6946(2) 0.14716(17) 0.2159(4) 0.0469(9) Uani 1 1 d .
C16 C 0.5765(2) 0.18655(16) 0.0068(3) 0.0389(8) Uani 1 1 d .
C2 C 0.2631(2) 0.47948(16) -0.0617(4) 0.0455(8) Uani 1 1 d .
H2 H 0.3022 0.5194 -0.0311 0.055 Uiso 1 1 calc R
C5 C 0.40498(19) 0.38294(16) -0.1134(3) 0.0383(7) Uani 1 1 d .
H5 H 0.3669 0.3424 -0.1431 0.046 Uiso 1 1 calc R
C9 C 0.7288(2) 0.28332(19) 0.3067(4) 0.0515(9) Uani 1 1 d .
H9 H 0.7412 0.3284 0.3367 0.062 Uiso 1 1 calc R
C19 C 0.3978(2) 0.40291(17) 0.0413(3) 0.0431(8) Uani 1 1 d .
H19A H 0.4377 0.4414 0.0747 0.052 Uiso 1 1 calc R
H19B H 0.4177 0.3650 0.1081 0.052 Uiso 1 1 calc R
C20 C 0.2999(2) 0.42221(17) 0.0454(4) 0.0512(9) Uani 1 1 d .
H20A H 0.2612 0.3823 0.0211 0.061 Uiso 1 1 calc R
H20B H 0.2981 0.4364 0.1447 0.061 Uiso 1 1 calc R
C10 C 0.7781(2) 0.2296(2) 0.3880(4) 0.0620(11) Uani 1 1 d .
H10 H 0.8225 0.2394 0.4725 0.074 Uiso 1 1 calc R
C13 C 0.6763(3) 0.07989(19) 0.1652(4) 0.0612(10) Uani 1 1 d .
H13 H 0.7095 0.0439 0.2166 0.073 Uiso 1 1 calc R
C4 C 0.3688(2) 0.44065(17) -0.2209(4) 0.0482(9) Uani 1 1 d .
H4A H 0.3703 0.4263 -0.3202 0.058 Uiso 1 1 calc R
H4B H 0.4082 0.4802 -0.1967 0.058 Uiso 1 1 calc R
C15 C 0.5602(2) 0.11983(18) -0.0386(4) 0.0512(9) Uani 1 1 d .
H15 H 0.5155 0.1100 -0.1228 0.061 Uiso 1 1 calc R
C11 C 0.7617(2) 0.1641(2) 0.3451(4) 0.0600(10) Uani 1 1 d .
H11 H 0.7949 0.1293 0.4009 0.072 Uiso 1 1 calc R
C14 C 0.6108(3) 0.06656(19) 0.0420(5) 0.0645(11) Uani 1 1 d .
H14 H 0.5993 0.0216 0.0106 0.077 Uiso 1 1 calc R
C3 C 0.2717(2) 0.46108(19) -0.2171(4) 0.0571(10) Uani 1 1 d .
H3A H 0.2535 0.5000 -0.2817 0.069 Uiso 1 1 calc R
H3B H 0.2308 0.4235 -0.2538 0.069 Uiso 1 1 calc R
C1 C 0.1656(2) 0.5012(2) -0.0588(5) 0.0649(12) Uani 1 1 d .
C23 C 0.0701(3) 0.6204(4) 0.4542(6) 0.0943(16) Uani 1 1 d .
H23 H 0.0818 0.6439 0.5436 0.113 Uiso 1 1 calc R
C25 C 0.0669(3) 0.5196(2) 0.3158(5) 0.0807(13) Uani 1 1 d .
H25 H 0.0783 0.4729 0.3132 0.097 Uiso 1 1 calc R
C22 C 0.0375(4) 0.6539(3) 0.3270(7) 0.1020(16) Uani 1 1 d .
H22 H 0.0274 0.7009 0.3273 0.122 Uiso 1 1 calc R
C30 C 0.2005(4) 0.1452(3) 0.8496(5) 0.0942(15) Uani 1 1 d .
H30 H 0.1913 0.1131 0.7739 0.113 Uiso 1 1 calc R
C29 C 0.2866(4) 0.1599(3) 0.9152(6) 0.0994(16) Uani 1 1 d .
H29 H 0.3347 0.1398 0.8832 0.119 Uiso 1 1 calc R
C28 C 0.3022(4) 0.2031(3) 1.0248(6) 0.1013(19) Uani 1 1 d .
H28 H 0.3620 0.2132 1.0715 0.122 Uiso 1 1 calc R
C24 C 0.0856(3) 0.5526(3) 0.4512(5) 0.0899(15) Uani 1 1 d .
H24 H 0.1084 0.5286 0.5380 0.108 Uiso 1 1 calc R
C27 C 0.2348(7) 0.2330(3) 1.0714(6) 0.125(2) Uani 1 1 d .
H27 H 0.2457 0.2631 1.1509 0.150 Uiso 1 1 calc R
C21 C 0.0193(3) 0.6181(3) 0.1967(5) 0.0824(13) Uani 1 1 d .
H21 H -0.0040 0.6417 0.1094 0.099 Uiso 1 1 calc R
C26 C 0.1443(5) 0.2164(3) 0.9923(8) 0.127(2) Uani 1 1 d .
H26 H 0.0950 0.2376 1.0188 0.152 Uiso 1 1 calc R
O3 O 0.46982(16) 0.23275(12) -0.1970(3) 0.0548(6) Uani 1 1 d .
O4 O 0.62083(15) 0.38515(12) 0.1389(3) 0.0571(6) Uani 1 1 d .
O1 O 0.12567(17) 0.46845(19) 0.0270(3) 0.0868(10) Uani 1 1 d .
O2 O 0.13068(19) 0.54749(16) -0.1409(5) 0.1106(13) Uani 1 1 d .
O5 O 0.9662(3) 0.3336(3) 0.1530(5) 0.1390(18) Uani 1 1 d .
N1 N 0.54650(16) 0.30891(12) -0.0311(3) 0.0374(6) Uani 1 1 d .
N2 N 0.03336(18) 0.55188(19) 0.1902(3) 0.0595(8) Uani 1 1 d .
N5 N 0.1290(3) 0.1715(3) 0.8820(5) 0.1000(13) Uani 1 1 d .
H5B H 0.9823(16) 0.3762(12) 0.131(3) 0.003(7) Uiso 1 1 d .
H5A H 1.024(5) 0.345(3) 0.236(8) 0.18(3) Uiso 1 1 d .

loop_
_atom_site_aniso_label
_atom_site_aniso_U_11
_atom_site_aniso_U_22
_atom_site_aniso_U_33
_atom_site_aniso_U_23
_atom_site_aniso_U_13
_atom_site_aniso_U_12
Cu1 0.0306(3) 0.1553(8) 0.0629(5) -0.0431(5) 0.0072(3) 0.0133(4)
C18 0.0353(17) 0.046(2) 0.042(2) -0.0019(16) 0.0122(15) 0.0040(16)
C17 0.0322(16) 0.042(2) 0.0409(19) 0.0053(15) 0.0169(14) 0.0047(15)
C8 0.0302(16) 0.045(2) 0.0420(19) 0.0040(16) 0.0126(14) 0.0027(15)
C7 0.0322(17) 0.044(2) 0.050(2) -0.0009(17) 0.0155(15) -0.0056(16)
C6 0.0449(19) 0.042(2) 0.045(2) 0.0084(16) 0.0169(15) 0.0091(16)
C12 0.045(2) 0.048(2) 0.051(2) 0.0115(18) 0.0185(17) 0.0107(17)
C16 0.0375(17) 0.040(2) 0.0426(19) -0.0011(15) 0.0150(15) 0.0025(15)
C2 0.0274(16) 0.041(2) 0.065(2) -0.0064(17) 0.0016(15) 0.0030(14)
C5 0.0340(17) 0.0386(18) 0.0432(19) 0.0036(15) 0.0106(14) 0.0061(14)
C9 0.0373(18) 0.062(2) 0.054(2) -0.0021(19) 0.0072(16) -0.0059(17)
C19 0.0394(18) 0.048(2) 0.0424(19) 0.0091(16) 0.0102(15) 0.0120(15)
C20 0.0431(19) 0.056(2) 0.061(2) 0.0032(19) 0.0241(17) 0.0083(17)
C10 0.042(2) 0.083(3) 0.055(2) 0.008(2) -0.0019(17) 0.002(2)
C13 0.070(3) 0.053(3) 0.066(3) 0.018(2) 0.026(2) 0.022(2)
C4 0.055(2) 0.047(2) 0.0413(19) 0.0070(16) 0.0070(16) 0.0112(17)
C15 0.061(2) 0.047(2) 0.047(2) -0.0020(18) 0.0149(17) -0.0011(18)
C11 0.044(2) 0.077(3) 0.059(3) 0.022(2) 0.0093(18) 0.013(2)
C14 0.088(3) 0.038(2) 0.071(3) 0.000(2) 0.026(2) 0.007(2)
C3 0.051(2) 0.053(2) 0.059(2) 0.0007(19) -0.0049(17) 0.0154(18)
C1 0.039(2) 0.055(3) 0.088(3) -0.034(2) -0.012(2) 0.010(2)
C23 0.078(3) 0.131(5) 0.074(4) -0.039(4) 0.018(3) -0.034(3)
C25 0.065(3) 0.087(3) 0.080(3) -0.010(3) -0.005(2) 0.011(2)
C22 0.122(5) 0.088(4) 0.102(4) -0.024(4) 0.036(4) -0.007(3)
C30 0.095(4) 0.116(4) 0.079(3) -0.025(3) 0.034(3) -0.032(3)
C29 0.079(4) 0.122(5) 0.094(4) 0.009(4) 0.014(3) -0.013(3)
C28 0.118(5) 0.115(5) 0.057(3) 0.012(3) -0.010(3) -0.046(4)
C24 0.070(3) 0.129(5) 0.063(3) -0.002(3) -0.003(2) -0.005(3)
C27 0.209(8) 0.090(4) 0.080(4) -0.035(3) 0.041(5) -0.049(5)
C21 0.083(3) 0.099(4) 0.069(3) 0.003(3) 0.025(2) 0.009(3)
C26 0.144(6) 0.118(5) 0.141(6) -0.019(5) 0.078(5) 0.000(4)
O3 0.0525(14) 0.0581(16) 0.0471(14) -0.0073(12) -0.0027(12) 0.0050(12)
O4 0.0547(15) 0.0419(15) 0.0713(17) -0.0049(13) 0.0070(12) -0.0021(12)
O1 0.0356(14) 0.156(3) 0.0682(19) -0.028(2) 0.0112(13) 0.0170(17)
O2 0.0566(18) 0.063(2) 0.189(4) -0.011(2) -0.022(2) 0.0255(16)
O5 0.138(4) 0.127(4) 0.124(3) -0.039(3) -0.030(3) 0.049(3)
N1 0.0345(14) 0.0363(16) 0.0415(16) 0.0030(12) 0.0088(12) 0.0056(12)
N2 0.0340(15) 0.089(3) 0.055(2) -0.017(2) 0.0098(14) 0.0061(17)
N5 0.072(3) 0.137(4) 0.092(3) -0.024(3) 0.020(2) -0.029(3)

loop_
_atom_type_symbol
_atom_type_description
_atom_type_scat_dispersion_real
_atom_type_scat_dispersion_imag
_atom_type_scat_source
C C 0.0033 0.0016 'International Tables Vol C Tables 4.2.6.8 and 6.1.1.4'
H H 0.0000 0.0000 'International Tables Vol C Tables 4.2.6.8 and 6.1.1.4'
N N 0.0061 0.0033 'International Tables Vol C Tables 4.2.6.8 and 6.1.1.4'
O O 0.0106 0.0060 'International Tables Vol C Tables 4.2.6.8 and 6.1.1.4'
Cu Cu 0.3201 1.2651 'International Tables Vol C Tables 4.2.6.8 and 6.1.1.4'

loop_
_geom_angle_atom_site_label_1
_geom_angle_atom_site_label_2
_geom_angle_atom_site_label_3
_geom_angle
_geom_angle_site_symmetry_1
_geom_angle_site_symmetry_3
O1 Cu1 O1 180.00(5) . 3_565
O1 Cu1 N2 90.18(11) . .
O1 Cu1 N2 89.82(11) 3_565 .
O1 Cu1 N2 89.82(11) . 3_565
O1 Cu1 N2 90.18(11) 3_565 3_565
N2 Cu1 N2 180.00(19) . 3_565
O3 C18 N1 120.5(3) . .
O3 C18 C16 122.5(3) . .
N1 C18 C16 116.9(3) . .
C8 C17 C16 120.6(3) . .
C8 C17 C12 119.7(3) . .
C16 C17 C12 119.7(3) . .
C9 C8 C17 120.3(3) . .
C9 C8 C7 119.6(3) . .
C17 C8 C7 120.1(3) . .
O4 C7 N1 120.5(3) . .
O4 C7 C8 122.4(3) . .
N1 C7 C8 117.1(3) . .
N1 C6 C5 115.5(2) . .
C13 C12 C17 118.6(3) . .
C13 C12 C11 123.4(3) . .
C17 C12 C11 118.0(3) . .
C15 C16 C17 119.8(3) . .
C15 C16 C18 119.9(3) . .
C17 C16 C18 120.2(3) . .
C20 C2 C3 110.6(3) . .
C20 C2 C1 113.7(3) . .
C3 C2 C1 111.6(3) . .
C19 C5 C4 109.9(3) . .
C19 C5 C6 113.6(2) . .
C4 C5 C6 108.5(2) . .
C8 C9 C10 120.0(3) . .
C5 C19 C20 111.2(3) . .
C2 C20 C19 112.2(3) . .
C11 C10 C9 120.8(3) . .
C14 C13 C12 120.9(3) . .
C5 C4 C3 112.5(3) . .
C16 C15 C14 120.1(3) . .
C10 C11 C12 121.2(3) . .
C13 C14 C15 120.8(4) . .
C2 C3 C4 111.8(3) . .
O2 C1 O1 124.4(4) . .
O2 C1 C2 118.2(4) . .
O1 C1 C2 117.4(4) . .
C22 C23 C24 119.5(5) . .
N2 C25 C24 122.6(5) . .
C23 C22 C21 119.3(5) . .
N5 C30 C29 125.8(5) . .
C28 C29 C30 118.8(6) . .
C29 C28 C27 121.7(6) . .
C23 C24 C25 118.4(5) . .
C28 C27 C26 116.3(5) . .
N2 C21 C22 122.7(5) . .
N5 C26 C27 121.6(6) . .
C1 O1 Cu1 110.0(3) . .
C18 N1 C7 124.9(3) . .
C18 N1 C6 117.4(2) . .
C7 N1 C6 117.6(3) . .
C21 N2 C25 117.5(4) . .
C21 N2 Cu1 121.9(3) . .
C25 N2 Cu1 120.5(3) . .
C30 N5 C26 115.7(5) . .

loop_
_geom_bond_atom_site_label_1
_geom_bond_atom_site_label_2
_geom_bond_distance
_geom_bond_site_symmetry_2
Cu1 O1 1.953(2) .
Cu1 O1 1.953(2) 3_565
Cu1 N2 2.001(3) .
Cu1 N2 2.001(3) 3_565
C18 O3 1.218(3) .
C18 N1 1.387(4) .
C18 C16 1.480(4) .
C17 C8 1.406(4) .
C17 C16 1.411(4) .
C17 C12 1.417(4) .
C8 C9 1.379(4) .
C8 C7 1.473(4) .
C7 O4 1.217(4) .
C7 N1 1.401(4) .
C6 N1 1.484(4) .
C6 C5 1.528(4) .
C12 C13 1.403(5) .
C12 C11 1.424(5) .
C16 C15 1.376(4) .
C2 C20 1.517(4) .
C2 C3 1.522(5) .
C2 C1 1.535(5) .
C5 C19 1.517(4) .
C5 C4 1.524(4) .
C9 C10 1.403(5) .
C19 C20 1.532(4) .
C10 C11 1.348(5) .
C13 C14 1.358(5) .
C4 C3 1.525(4) .
C15 C14 1.403(5) .
C1 O2 1.223(5) .
C1 O1 1.275(5) .
C23 C22 1.344(7) .
C23 C24 1.347(7) .
C25 N2 1.323(5) .
C25 C24 1.386(6) .
C22 C21 1.372(6) .
C30 N5 1.289(6) .
C30 C29 1.335(6) .
C29 C28 1.303(7) .
C28 C27 1.326(8) .
C27 C26 1.433(9) .
C21 N2 1.316(5) .
C26 N5 1.330(7) .
